data_1511768
loop_
_publ_author_name
'Carmen Enrique'
'Miguel Quir\'os'
'M. Angustias Romero'
'Juan M. Salas'
'M. Purificaci\'on S\'anchez'
'Francisco Hueso-Ure\~na'
'Miguel N. Moreno-Carretero'
'J. Daniel Mart\'in'

_publ_contact_author
;    Miguel Quir\'os
     Departamento de Qu\'imica Inorg\'anica
     Facultad de Ciencias
     Universidad de Granada
     18071 Granada
     SPAIN
;
_publ_contact_author_email mquiros@ugr.es
_publ_contact_author_fax 34-58-243322
_publ_contact_author_phone 34-58-243325
_publ_section_title
;
 Synthesis, Characterization, and Crystal Structure of
 1,3,7,9-Tetramethylpyrido-[2,3-d:6,5-d']-dipyrimidine-2,4,6,8-tetrone
;
_journal_name_full 'Journal of Chemical Crystallography'
_journal_page_first 465
_journal_page_last 468
_journal_paper_doi 10.1007/BF01666096
_journal_volume 24
_journal_year 1994
_chemical_formula_sum 'C13 H13 N5 O4'
_chemical_formula_weight 303.28
_space_group_IT_number 14
_symmetry_cell_setting monoclinic
_symmetry_space_group_name_Hall '-P 2ybc'
_symmetry_space_group_name_H-M 'P 1 21/c 1'
_atom_sites_solution_hydrogens geom
_atom_sites_solution_primary direct
_atom_sites_solution_secondary difmap
_atom_type_scat_source ' SHELXTL PLUS package (Sheldrick, NICOLET)'
_audit_creation_date 94-02-25
_audit_creation_method 'Programa PASACIF'
_cell_angle_alpha 90.0000
_cell_angle_beta 107.06(4)
_cell_angle_gamma 90.0000
_cell_formula_units_Z 4
_cell_length_a 12.720(5)
_cell_length_b 13.688(7)
_cell_length_c 8.079(2)
_cell_measurement_reflns_used 25
_cell_measurement_temperature 293
_cell_measurement_theta_max 22.5
_cell_measurement_theta_min 12.5
_cell_volume 1344.8(10)
_computing_cell_refinement ' DIF4 Control program vers. 7 (STOE & CIE)'
_computing_data_collection ' DIF4 Control program vers. 7 (STOE & CIE)'
_computing_data_reduction ' REDU4 program (STOE & CIE)'
_computing_molecular_graphics ' Program XP, SHELXTL PLUS package (Sheldrick, NICOLET)'
_computing_publication_material
; Program PASACIF, PASCAL program from SHELXTL data to
CIF format file. Unpublished.
;
_computing_structure_refinement ' Program XLS, SHELXTL PLUS package (Sheldrick, NICOLET)'
_computing_structure_solution ' Program XS, SHELXTL PLUS package (Sheldrick, NICOLET)'
_diffrn_ambient_temperature 293
_diffrn_measurement_device_type 'Siemens R3m/V Kristalloflex'
_diffrn_measurement_method 'omega/2_theta (Learn profile method)'
_diffrn_radiation_monochromator graphite
_diffrn_radiation_source 'X-ray tube'
_diffrn_radiation_type CuK\a
_diffrn_radiation_wavelength 1.54178
_diffrn_reflns_av_R_equivalents 0.015
_diffrn_reflns_limit_h_max 13
_diffrn_reflns_limit_h_min -14
_diffrn_reflns_limit_k_max 15
_diffrn_reflns_limit_k_min -15
_diffrn_reflns_limit_l_max 9
_diffrn_reflns_limit_l_min -6
_diffrn_reflns_number 6266
_diffrn_reflns_theta_max 62.19
_diffrn_reflns_theta_min 3.23
_diffrn_standards_decay_% 0
_diffrn_standards_interval_time 90
_diffrn_standards_number 3
_exptl_absorpt_coefficient_mu 0.924
_exptl_absorpt_correction_type none
_exptl_crystal_colour colourless
_exptl_crystal_density_diffrn 1.50
_exptl_crystal_description needle
_exptl_crystal_F_000 632
_exptl_crystal_size_max 0.34
_exptl_crystal_size_mid 0.27
_exptl_crystal_size_min 0.23
_refine_diff_density_max 0.33
_refine_diff_density_min -0.47
_refine_ls_goodness_of_fit_obs 0.45
_refine_ls_hydrogen_treatment
;
   Fixed C-H (0.95 \%A) and geminal H-H (1.54 \%A) distances.
   Common fixed isotropic U refined.
;
_refine_ls_matrix_type full
_refine_ls_number_parameters 239
_refine_ls_number_reflns 1616
_refine_ls_R_factor_obs 0.059
_refine_ls_shift/esd_max 0.003
_refine_ls_structure_factor_coef F
_refine_ls_weighting_details 'w^-1^ = \s^2^(F) + 0.05000 F^2^'
_refine_ls_weighting_scheme calc
_refine_ls_wR_factor_obs 0.084
_reflns_number_observed 1616
_reflns_number_total 2107
_reflns_observed_criterion 'F > 6.00 \s(F)'
_cod_data_source_file fdue.cif
_cod_data_source_block triciclo
_cod_depositor_comments
;
The following automatic conversions were performed:

'_refine_ls_weighting_scheme' value 'w^-1^ = \s^2^(F) + 0.05000 F^2^'
was changed to 'calc'. New tag '_refine_ls_weighting_details' was
created. The value of the new tag was set to 'w^-1^ = \s^2^(F) +
0.05000 F^2^'.

Automatic conversion script
Id: cif_fix_values 3143 2015-03-26 13:38:13Z robertas 
;
_cod_original_cell_volume 1344.7(9)
_cod_original_formula_sum 'C13 H13 N5 O4 '
_cod_database_code 1511768

loop_
_symmetry_equiv_pos_as_xyz
'x, y, z'
'-x, y+1/2, -z+1/2'
'-x, -y, -z'
'x, -y-1/2, z-1/2'

loop_
_atom_site_aniso_label
_atom_site_aniso_U_11
_atom_site_aniso_U_22
_atom_site_aniso_U_33
_atom_site_aniso_U_12
_atom_site_aniso_U_13
_atom_site_aniso_U_23
N1 0.042(1) 0.057(1) 0.055(1) -0.0051(7) 0.0229(8) -0.0033(7)
C1 0.057(1) 0.093(2) 0.060(2) -0.014(1) 0.031(1) -0.003(1)
C2 0.037(1) 0.058(1) 0.073(2) -0.0008(9) 0.016(1) -0.001(1)
O2 0.041(1) 0.124(2) 0.101(2) -0.0025(9) 0.028(1) 0.010(1)
N3 0.037(1) 0.055(1) 0.058(1) 0.0032(7) 0.0077(8) -0.0008(8)
C3 0.042(1) 0.095(2) 0.085(2) 0.007(1) -0.003(1) 0.008(1)
C4 0.043(1) 0.045(1) 0.050(1) 0.0031(8) 0.0079(9) -0.0017(8)
O4 0.0567(9) 0.075(1) 0.0456(9) 0.0019(7) 0.0050(7) 0.0094(7)
C4A 0.039(1) 0.040(1) 0.043(1) 0.0003(7) 0.0125(9) -0.0040(8)
C5 0.043(1) 0.041(1) 0.040(1) -0.0015(8) 0.0126(9) 0.0011(7)
C5A 0.041(1) 0.037(1) 0.040(1) -0.0031(7) 0.0134(8) -0.0022(7)
C6 0.040(1) 0.042(1) 0.043(1) -0.0024(8) 0.0135(9) 0.0005(8)
O6 0.0492(9) 0.0714(9) 0.0546(9) -0.0043(7) 0.0253(7) 0.0098(7)
N7 0.0358(9) 0.051(1) 0.050(1) -0.0052(7) 0.0119(7) -0.0001(7)
C7 0.037(1) 0.081(2) 0.079(2) -0.010(1) 0.015(1) 0.004(1)
C8 0.039(1) 0.046(1) 0.048(1) -0.0033(8) 0.0048(9) -0.0008(8)
O8 0.0477(9) 0.077(1) 0.056(1) -0.0050(7) -0.0027(8) 0.0084(7)
C9A 0.039(1) 0.0351(9) 0.037(1) -0.0050(7) 0.0119(8) -0.0030(7)
N9 0.046(1) 0.0459(9) 0.036(1) -0.0047(6) 0.0092(7) 0.0016(6)
C9 0.060(1) 0.076(2) 0.034(1) -0.004(1) 0.012(1) 0.0070(9)
N10 0.043(1) 0.044(1) 0.043(1) -0.0037(6) 0.0161(8) -0.0028(6)
C10A 0.038(1) 0.039(1) 0.045(1) -0.0005(7) 0.0149(9) -0.0058(7)

loop_
_atom_site_label
_atom_site_fract_x
_atom_site_fract_y
_atom_site_fract_z
_atom_site_U_iso_or_equiv
_atom_site_thermal_displace_type
N1 0.2135(2) 0.0936(1) 0.4812(3) 0.0496(7) Uani
C1 0.2018(2) 0.0669(2) 0.6520(3) 0.067(1) Uani
H11 0.216(2) 0.117(2) 0.737(4) 0.123(3) Uiso
H12 0.253(2) 0.016(2) 0.698(4) 0.123(3) Uiso
H13 0.129(1) 0.043(2) 0.626(4) 0.123(3) Uiso
C2 0.1172(2) 0.1087(2) 0.3476(3) 0.0559(9) Uani
O2 0.0279(2) 0.0981(2) 0.3692(3) 0.0869(9) Uani
N3 0.1284(1) 0.1357(1) 0.1873(2) 0.0517(7) Uani
C3 0.0286(2) 0.1434(2) 0.0413(4) 0.079(1) Uani
H31 -0.022(3) 0.112(2) 0.088(5) 0.123(3) Uiso
H32 0.012(3) 0.209(1) 0.006(4) 0.123(3) Uiso
H33 0.039(3) 0.106(2) -0.053(3) 0.123(3) Uiso
C4 0.2271(2) 0.1572(2) 0.1566(3) 0.0471(7) Uani
O4 0.2298(1) 0.1849(1) 0.0132(2) 0.0612(6) Uani
C4A 0.3243(2) 0.1440(1) 0.3025(3) 0.0403(7) Uani
C5 0.4285(2) 0.1613(1) 0.2875(3) 0.0412(7) Uani
H51 0.432(3) 0.195(2) 0.186(3) 0.123(3) Uiso
C5A 0.5193(2) 0.1453(1) 0.4282(3) 0.0388(7) Uani
C6 0.6303(2) 0.1617(1) 0.4160(3) 0.0417(7) Uani
O6 0.6498(1) 0.1890(1) 0.2842(2) 0.0555(6) Uani
N7 0.7137(1) 0.1431(1) 0.5664(2) 0.0457(7) Uani
C7 0.8273(2) 0.1670(2) 0.5700(4) 0.066(1) Uani
H71 0.874(3) 0.111(2) 0.598(4) 0.123(3) Uiso
H72 0.829(3) 0.194(2) 0.461(2) 0.123(3) Uiso
H73 0.857(3) 0.217(2) 0.653(3) 0.123(3) Uiso
C8 0.6981(2) 0.1098(2) 0.7214(3) 0.0460(8) Uani
O8 0.7754(1) 0.0928(1) 0.8463(2) 0.0642(7) Uani
C9A 0.5016(2) 0.1132(1) 0.5824(2) 0.0369(7) Uani
N9 0.5908(2) 0.0954(1) 0.7237(2) 0.0433(6) Uani
C9 0.5763(2) 0.0678(2) 0.8911(3) 0.0573(9) Uani
H91 0.577(2) 0.122(2) 0.964(4) 0.123(3) Uiso
H92 0.508(1) 0.035(2) 0.867(4) 0.123(3) Uiso
H93 0.631(2) 0.023(2) 0.949(4) 0.123(3) Uiso
N10 0.4022(2) 0.0964(1) 0.6017(2) 0.0426(7) Uani
C10A 0.3158(2) 0.1118(1) 0.4630(3) 0.0400(7) Uani

loop_
_geom_angle_atom_site_label_1
_geom_angle_atom_site_label_2
_geom_angle_atom_site_label_3
_geom_angle
_geom_angle_publ_flag
C1 N1 C2 117.3(2) yes
C1 N1 C10A 120.0(2) yes
C2 N1 C10A 122.4(2) yes
N1 C1 H11 120(2) no
N1 C1 H12 109(2) no
H11 C1 H12 106(2) no
N1 C1 H13 99(2) no
H11 C1 H13 111(3) no
H12 C1 H13 111(2) no
N1 C2 O2 121.5(3) yes
N1 C2 N3 117.0(2) yes
O2 C2 N3 121.5(2) yes
C2 N3 C3 117.9(2) yes
C2 N3 C4 124.7(2) yes
C3 N3 C4 117.4(2) yes
N3 C3 H31 104(2) no
N3 C3 H32 112(2) no
H31 C3 H32 115(3) no
N3 C3 H33 104(2) no
H31 C3 H33 111(3) no
H32 C3 H33 110(3) no
N3 C4 O4 120.9(2) yes
N3 C4 C4A 115.5(2) yes
O4 C4 C4A 123.5(2) yes
C4 C4A C5 121.2(2) yes
C4 C4A C10A 120.8(2) yes
C5 C4A C10A 118.0(2) yes
C4A C5 H51 122(2) no
C4A C5 C5A 119.5(2) yes
H51 C5 C5A 118(2) no
C5 C5A C6 120.8(2) yes
C5 C5A C9A 117.9(2) yes
C6 C5A C9A 121.3(2) yes
C5A C6 O6 123.6(2) yes
C5A C6 N7 114.9(2) yes
O6 C6 N7 121.5(2) yes
C6 N7 C7 118.2(2) yes
C6 N7 C8 124.9(2) yes
C7 N7 C8 116.7(2) yes
N7 C7 H71 110(2) no
N7 C7 H72 109(2) no
H71 C7 H72 110(3) no
N7 C7 H73 113(2) no
H71 C7 H73 111(2) no
H72 C7 H73 104(2) no
N7 C8 O8 121.0(2) yes
N7 C8 N9 117.2(2) yes
O8 C8 N9 121.7(2) yes
C5A C9A N9 119.0(2) yes
C5A C9A N10 124.2(2) yes
N9 C9A N10 116.8(2) yes
C8 N9 C9A 122.7(2) yes
C8 N9 C9 116.1(2) yes
C9A N9 C9 120.9(2) yes
N9 C9 H91 115(2) no
N9 C9 H92 105(2) no
H91 C9 H92 108(2) no
N9 C9 H93 110(2) no
H91 C9 H93 112(2) no
H92 C9 H93 107(2) no
C9A N10 C10A 116.6(2) yes
N1 C10A C4A 119.2(2) yes
N1 C10A N10 117.0(2) yes
C4A C10A N10 123.8(2) yes

loop_
_geom_bond_atom_site_label_1
_geom_bond_atom_site_label_2
_geom_bond_distance
_geom_bond_publ_flag
N1 C1 1.477(4) yes
C1 H11 0.95(3) no
C1 H12 0.95(2) no
C1 H13 0.94(2) no
N1 C2 1.389(3) yes
C2 O2 1.208(3) yes
C2 N3 1.394(4) yes
N3 C3 1.461(3) yes
C3 H31 0.94(3) no
C3 H32 0.95(2) no
C3 H33 0.96(3) no
N3 C4 1.380(3) yes
C4 O4 1.229(3) yes
C4 C4A 1.448(3) yes
C4A C5 1.386(3) yes
C5 H51 0.95(3) no
C5 C5A 1.380(3) yes
C5A C6 1.461(3) yes
C6 O6 1.220(3) yes
C6 N7 1.383(3) yes
N7 C7 1.475(3) yes
C7 H71 0.95(2) no
C7 H72 0.95(2) no
C7 H73 0.95(2) no
N7 C8 1.401(3) yes
C8 O8 1.207(3) yes
C5A C9A 1.401(3) yes
C8 N9 1.384(3) yes
C9A N9 1.375(2) yes
N9 C9 1.467(3) yes
C9 H91 0.94(3) no
C9 H92 0.95(2) no
C9 H93 0.94(2) no
C9A N10 1.338(3) yes
N1 C10A 1.375(3) yes
C4A C10A 1.403(3) yes
N10 C10A 1.336(2) yes
